data_7058831
loop_
_publ_author_name
'Zhang, Jinfang'
'Jia, Wen'
'Wu, Junjie'
'Tang, Guodong'
'Zhang, Chi'

_publ_section_title
;
 Two mixed-ligand Cd(ii)--organic frameworks with unique topologies:
 selective luminescence sensing of TNP and Cu2+ ions with recyclable
 performances
;
_journal_issue 40
_journal_name_full 'New Journal of Chemistry'
_journal_page_first 16078
_journal_paper_doi 10.1039/C9NJ03551F
_journal_volume 43
_journal_year 2019
_chemical_formula_sum 'C27 H15 Cd2 N6 O13'
_chemical_formula_weight 856.27
_space_group_crystal_system monoclinic
_space_group_IT_number 15
_space_group_name_Hall '-C 2yc'
_space_group_name_H-M_alt 'C 1 2/c 1'
_symmetry_space_group_name_Hall '-C 2yc'
_symmetry_space_group_name_H-M 'C 1 2/c 1'
_atom_sites_solution_hydrogens mixed
_audit_creation_method SHELXL-2016/6
_audit_update_record
;
2019-05-09 deposited with the CCDC.    2019-09-18 downloaded from the CCDC.
;
_cell_angle_alpha 90
_cell_angle_beta 114.7670(10)
_cell_angle_gamma 90
_cell_formula_units_Z 8
_cell_length_a 29.0421(8)
_cell_length_b 6.7638(2)
_cell_length_c 29.6483(8)
_cell_measurement_reflns_used 8991
_cell_measurement_temperature 150(2)
_cell_measurement_theta_max 26.3891
_cell_measurement_theta_min 3.1372
_cell_volume 5288.3(3)
_computing_cell_refinement 'Bruker APEX2(Bruker AXS Inc., 2015)'
_computing_data_collection 'Bruker APEX2(Bruker AXS Inc., 2015)'
_computing_data_reduction 'Bruker APEX2(Bruker AXS Inc., 2015)'
_computing_molecular_graphics 'SHELXL-2016/6 (Sheldrick, 2016)'
_computing_publication_material 'SHELXL-2016/6 (Sheldrick, 2016)'
_computing_structure_refinement 'SHELXL-2016/6 (Sheldrick, 2016)'
_computing_structure_solution 'SHELXL-2016/6 (Sheldrick, 2016)'
_diffrn_ambient_temperature 150(2)
_diffrn_measured_fraction_theta_full 0.998
_diffrn_measured_fraction_theta_max 0.996
_diffrn_measurement_device_type 'Bruker D8 VENTURE'
_diffrn_measurement_method dtprofit.ref
_diffrn_radiation_type MoK\a
_diffrn_radiation_wavelength 0.71073
_diffrn_reflns_av_R_equivalents 0.0216
_diffrn_reflns_av_unetI/netI 0.0590
_diffrn_reflns_Laue_measured_fraction_full 0.998
_diffrn_reflns_Laue_measured_fraction_max 0.996
_diffrn_reflns_limit_h_max 37
_diffrn_reflns_limit_h_min -34
_diffrn_reflns_limit_k_max 8
_diffrn_reflns_limit_k_min -8
_diffrn_reflns_limit_l_max 37
_diffrn_reflns_limit_l_min -38
_diffrn_reflns_number 9695
_diffrn_reflns_point_group_measured_fraction_full 0.998
_diffrn_reflns_point_group_measured_fraction_max 0.996
_diffrn_reflns_theta_full 25.242
_diffrn_reflns_theta_max 27.543
_diffrn_reflns_theta_min 3.027
_diffrn_source 'fine-focus sealed tube'
_exptl_absorpt_coefficient_mu 1.697
_exptl_absorpt_correction_T_max 0.7456
_exptl_absorpt_correction_T_min 0.6315
_exptl_absorpt_correction_type multi-scan
_exptl_absorpt_process_details 'SADABS 2014/5'
_exptl_crystal_colour white
_exptl_crystal_density_diffrn 2.151
_exptl_crystal_description block
_exptl_crystal_F_000 3351
_exptl_crystal_size_max 0.200
_exptl_crystal_size_mid 0.100
_exptl_crystal_size_min 0.100
_exptl_transmission_factor_max 0.7456
_exptl_transmission_factor_min 0.6315
_refine_diff_density_max 0.767
_refine_diff_density_min -1.011
_refine_diff_density_rms 0.118
_refine_ls_extinction_method none
_refine_ls_goodness_of_fit_ref 1.067
_refine_ls_hydrogen_treatment constr
_refine_ls_matrix_type full
_refine_ls_number_parameters 433
_refine_ls_number_reflns 6078
_refine_ls_number_restraints 0
_refine_ls_restrained_S_all 1.067
_refine_ls_R_factor_all 0.0386
_refine_ls_R_factor_gt 0.0289
_refine_ls_shift/su_max 0.002
_refine_ls_shift/su_mean 0.000
_refine_ls_structure_factor_coef Fsqd
_refine_ls_weighting_details 'w=1/[\s^2^(Fo^2^)+3.2192P] where P=(Fo^2^+2Fc^2^)/3'
_refine_ls_weighting_scheme calc
_refine_ls_wR_factor_gt 0.0735
_refine_ls_wR_factor_ref 0.0777
_reflns_Friedel_coverage 0.000
_reflns_number_gt 5079
_reflns_number_total 6078
_reflns_threshold_expression 'I > 2\s(I)'
_cod_data_source_file c9nj03551f2.cif
_cod_data_source_block S
_cod_depositor_comments 'Adding full bibliography for 7058830--7058831.cif.'
_cod_database_code 7058831
_shelx_shelxl_version_number 2016/6
_shelx_space_group_comment
;
The symmetry employed for this shelxl refinement is uniquely defined
by the following loop, which should always be used as a source of
symmetry information in preference to the above space-group names.
They are only intended as comments.
;
_shelx_estimated_absorpt_t_min 0.728
_shelx_estimated_absorpt_t_max 0.849

loop_
_space_group_symop_operation_xyz
'x, y, z'
'-x, y, -z+1/2'
'x+1/2, y+1/2, z'
'-x+1/2, y+1/2, -z+1/2'
'-x, -y, -z'
'x, -y, z-1/2'
'-x+1/2, -y+1/2, -z'
'x+1/2, -y+1/2, z-1/2'

loop_
_atom_site_label
_atom_site_type_symbol
_atom_site_fract_x
_atom_site_fract_y
_atom_site_fract_z
_atom_site_U_iso_or_equiv
_atom_site_adp_type
_atom_site_occupancy
_atom_site_site_symmetry_order
_atom_site_calc_flag
_atom_site_refinement_flags_posn
_atom_site_refinement_flags_adp
Cd1 Cd -0.15033(2) 0.01736(3) -0.24079(2) 0.00929(7) Uani 1 1 d . .
Cd2 Cd -0.21765(2) 0.51263(3) -0.31158(2) 0.00869(7) Uani 1 1 d . .
O1 O -0.21285(7) 0.1570(3) -0.30708(7) 0.0117(4) Uani 1 1 d . .
O2 O -0.22139(8) -0.1376(3) -0.34386(8) 0.0132(4) Uani 1 1 d . .
O3 O -0.13576(8) 0.5154(3) -0.30393(8) 0.0117(4) Uani 1 1 d . .
O4 O -0.11870(7) 0.3352(3) -0.23566(7) 0.0112(4) Uani 1 1 d . .
O5 O -0.27196(8) -0.0408(3) -0.26154(8) 0.0134(4) Uani 1 1 d . .
O6 O -0.10700(8) -0.0782(3) -0.28890(8) 0.0148(4) Uani 1 1 d . .
O7 O -0.48086(8) 0.0354(3) -0.42110(8) 0.0157(4) Uani 1 1 d . .
H7 H -0.511427 0.049830 -0.437481 0.024 Uiso 1 1 d R U
O8 O -0.47594(7) 0.2204(3) -0.48162(7) 0.0128(4) Uani 1 1 d . .
O9 O -0.42660(8) -0.0820(3) -0.51723(7) 0.0138(4) Uani 1 1 d . .
O10 O -0.37531(8) 0.1483(3) -0.52516(7) 0.0170(4) Uani 1 1 d . .
O11 O -0.07316(8) 0.4601(3) -0.38441(8) 0.0189(5) Uani 1 1 d . .
H11 H -0.091320 0.415371 -0.411863 0.028 Uiso 1 1 d R U
O12 O -0.10656(7) 0.2134(3) -0.35748(7) 0.0134(4) Uani 1 1 d . .
O13 O -0.32301(7) 0.2020(3) -0.26283(7) 0.0108(4) Uani 1 1 d . .
N1 N -0.06829(9) -0.0308(3) -0.17301(9) 0.0113(5) Uani 1 1 d . .
N2 N -0.15556(9) 0.0749(3) -0.16613(9) 0.0094(5) Uani 1 1 d . .
N3 N -0.19396(9) 0.0700(3) -0.15102(9) 0.0102(5) Uani 1 1 d . .
N4 N -0.25173(9) -0.0168(3) -0.10163(9) 0.0114(5) Uani 1 1 d . .
N5 N -0.12196(9) 0.0731(3) -0.08498(9) 0.0098(5) Uani 1 1 d . .
N6 N -0.08889(9) 0.0588(4) -0.03426(9) 0.0134(5) Uani 1 1 d . .
H6A H -0.062840 -0.017875 -0.031175 0.016 Uiso 1 1 d R U
H6B H -0.077920 0.178745 -0.022825 0.016 Uiso 1 1 d R U
C1 C -0.10614(10) 0.4174(4) -0.26664(10) 0.0089(5) Uani 1 1 d . .
C2 C -0.07700(10) 0.3496(4) -0.35006(10) 0.0106(5) Uani 1 1 d . .
C3 C -0.06316(11) 0.0428(4) -0.12898(11) 0.0113(5) Uani 1 1 d . .
C4 C -0.29490(10) 0.0586(4) -0.36598(10) 0.0082(5) Uani 1 1 d . .
C5 C -0.20391(11) 0.0420(4) -0.07343(11) 0.0112(5) Uani 1 1 d . .
C6 C -0.17322(10) 0.0658(4) -0.10199(10) 0.0099(5) Uani 1 1 d . .
C7 C -0.02633(11) -0.0853(4) -0.17791(11) 0.0144(6) Uani 1 1 d . .
H7A H -0.029526 -0.134872 -0.208344 0.017 Uiso 1 1 calc R U
C8 C -0.30430(10) 0.0861(4) -0.28444(10) 0.0095(5) Uani 1 1 d . .
C9 C -0.31731(10) 0.0547(4) -0.41780(10) 0.0092(5) Uani 1 1 d . .
H9A H -0.296940 0.039842 -0.434817 0.011 Uiso 1 1 calc R U
C10 C -0.01326(10) 0.4021(4) -0.21004(10) 0.0097(5) Uani 1 1 d . .
H10A H -0.021993 0.405341 -0.183237 0.012 Uiso 1 1 calc R U
C11 C -0.39239(10) 0.0481(4) -0.50025(10) 0.0099(5) Uani 1 1 d . .
C12 C -0.11219(10) 0.0747(4) -0.12629(10) 0.0091(5) Uani 1 1 d . .
C13 C -0.03778(10) 0.3954(4) -0.29855(10) 0.0100(5) Uani 1 1 d . .
C14 C -0.23900(10) 0.0207(4) -0.33748(10) 0.0090(5) Uani 1 1 d . .
C15 C -0.37766(10) 0.1004(4) -0.36672(10) 0.0092(5) Uani 1 1 d . .
H15A H -0.397973 0.114371 -0.349611 0.011 Uiso 1 1 calc R U
C16 C -0.21854(13) 0.0325(5) -0.00015(12) 0.0220(7) Uani 1 1 d . .
H16A H -0.207463 0.048848 0.033939 0.026 Uiso 1 1 calc R U
C17 C -0.45616(10) 0.1195(4) -0.44414(10) 0.0097(5) Uani 1 1 d . .
C18 C -0.36950(10) 0.0726(4) -0.44449(10) 0.0096(5) Uani 1 1 d . .
C19 C -0.32525(10) 0.0885(4) -0.34031(10) 0.0091(5) Uani 1 1 d . .
C20 C -0.40004(10) 0.0917(4) -0.41829(10) 0.0092(5) Uani 1 1 d . .
C21 C -0.28267(11) -0.0514(5) -0.07947(12) 0.0161(6) Uani 1 1 d . .
H21A H -0.315722 -0.091824 -0.098928 0.019 Uiso 1 1 calc R U
C22 C 0.02695(11) 0.0143(4) -0.09556(12) 0.0160(6) Uani 1 1 d . .
H22A H 0.058975 0.032113 -0.069928 0.019 Uiso 1 1 calc R U
C23 C -0.18597(11) 0.0703(5) -0.02246(11) 0.0165(6) Uani 1 1 d . .
H23A H -0.152982 0.113555 -0.003822 0.020 Uiso 1 1 calc R U
C24 C 0.02179(11) -0.0710(5) -0.13944(12) 0.0173(6) Uani 1 1 d . .
H24A H 0.049979 -0.118224 -0.143331 0.021 Uiso 1 1 calc R U
C25 C -0.05143(10) 0.4042(4) -0.25845(10) 0.0094(5) Uani 1 1 d . .
C26 C -0.26767(13) -0.0297(5) -0.02885(13) 0.0221(7) Uani 1 1 d . .
H26A H -0.289977 -0.056254 -0.014474 0.027 Uiso 1 1 calc R U
C27 C -0.01623(11) 0.0741(4) -0.08969(11) 0.0139(6) Uani 1 1 d . .
H27A H -0.013653 0.132946 -0.060376 0.017 Uiso 1 1 calc R U

loop_
_atom_site_aniso_label
_atom_site_aniso_U_11
_atom_site_aniso_U_22
_atom_site_aniso_U_33
_atom_site_aniso_U_23
_atom_site_aniso_U_13
_atom_site_aniso_U_12
Cd1 0.00941(11) 0.01022(11) 0.00711(11) 0.00100(7) 0.00233(8) -0.00078(7)
Cd2 0.00788(10) 0.01180(11) 0.00578(11) -0.00095(7) 0.00227(8) -0.00039(7)
O1 0.0105(10) 0.0123(9) 0.0088(10) -0.0003(8) 0.0005(8) -0.0010(7)
O2 0.0123(10) 0.0119(9) 0.0143(10) -0.0004(8) 0.0045(8) 0.0010(8)
O3 0.0090(9) 0.0153(10) 0.0091(10) 0.0014(8) 0.0023(8) 0.0015(7)
O4 0.0113(10) 0.0123(9) 0.0115(10) 0.0003(8) 0.0063(8) -0.0020(8)
O5 0.0133(10) 0.0182(10) 0.0081(10) 0.0028(8) 0.0038(8) 0.0051(8)
O6 0.0147(10) 0.0176(10) 0.0144(11) -0.0012(9) 0.0084(8) -0.0007(8)
O7 0.0078(9) 0.0244(11) 0.0129(11) 0.0036(9) 0.0024(8) -0.0014(8)
O8 0.0100(10) 0.0165(10) 0.0085(10) 0.0023(8) 0.0007(8) -0.0009(8)
O9 0.0132(10) 0.0156(10) 0.0090(10) -0.0003(8) 0.0012(8) -0.0042(8)
O10 0.0182(11) 0.0238(11) 0.0082(10) -0.0003(9) 0.0049(8) -0.0080(9)
O11 0.0199(11) 0.0268(11) 0.0069(10) 0.0005(9) 0.0024(9) -0.0087(9)
O12 0.0115(10) 0.0166(10) 0.0114(10) -0.0005(8) 0.0042(8) -0.0020(8)
O13 0.0138(10) 0.0104(9) 0.0099(10) -0.0002(8) 0.0067(8) -0.0004(7)
N1 0.0121(11) 0.0109(11) 0.0106(12) 0.0010(9) 0.0045(9) -0.0010(9)
N2 0.0087(11) 0.0096(11) 0.0097(12) -0.0012(9) 0.0037(9) -0.0014(9)
N3 0.0118(11) 0.0103(11) 0.0106(12) -0.0001(9) 0.0067(9) -0.0001(9)
N4 0.0109(11) 0.0117(11) 0.0108(12) 0.0007(9) 0.0036(9) 0.0014(9)
N5 0.0110(11) 0.0098(11) 0.0062(11) -0.0003(9) 0.0012(9) -0.0004(9)
N6 0.0106(11) 0.0177(12) 0.0059(11) -0.0018(10) -0.0024(9) 0.0015(10)
C1 0.0097(12) 0.0081(12) 0.0080(13) -0.0041(10) 0.0030(10) -0.0003(10)
C2 0.0094(13) 0.0170(13) 0.0056(13) 0.0005(11) 0.0035(10) 0.0039(10)
C3 0.0133(13) 0.0090(12) 0.0109(14) 0.0010(11) 0.0043(11) -0.0003(10)
C4 0.0075(12) 0.0065(11) 0.0082(13) -0.0009(10) 0.0011(10) -0.0009(10)
C5 0.0119(13) 0.0102(12) 0.0106(14) 0.0021(11) 0.0040(11) 0.0020(10)
C6 0.0112(13) 0.0079(12) 0.0101(13) -0.0017(10) 0.0040(10) -0.0007(10)
C7 0.0164(14) 0.0144(14) 0.0140(15) -0.0011(11) 0.0080(12) -0.0004(11)
C8 0.0083(12) 0.0101(12) 0.0089(13) -0.0017(10) 0.0026(10) -0.0028(10)
C9 0.0117(13) 0.0087(12) 0.0079(13) -0.0015(10) 0.0049(10) -0.0015(10)
C10 0.0111(13) 0.0123(13) 0.0068(13) -0.0023(10) 0.0048(10) -0.0011(10)
C11 0.0070(12) 0.0139(12) 0.0062(13) -0.0010(11) 0.0004(10) 0.0027(10)
C12 0.0134(13) 0.0060(11) 0.0080(13) 0.0003(10) 0.0045(10) -0.0016(10)
C13 0.0104(13) 0.0114(12) 0.0071(13) 0.0001(11) 0.0026(10) -0.0003(10)
C14 0.0111(13) 0.0116(13) 0.0055(13) 0.0027(10) 0.0046(10) -0.0007(10)
C15 0.0109(13) 0.0106(12) 0.0074(13) -0.0005(10) 0.0052(10) 0.0007(10)
C16 0.0203(16) 0.0355(18) 0.0105(15) -0.0004(14) 0.0068(12) 0.0011(14)
C17 0.0104(13) 0.0108(12) 0.0067(13) -0.0023(11) 0.0025(10) -0.0006(10)
C18 0.0107(13) 0.0092(12) 0.0062(13) 0.0008(10) 0.0009(10) -0.0012(10)
C19 0.0103(13) 0.0080(12) 0.0063(13) 0.0012(10) 0.0010(10) 0.0016(10)
C20 0.0087(12) 0.0093(12) 0.0076(13) 0.0015(10) 0.0015(10) -0.0010(10)
C21 0.0119(14) 0.0214(14) 0.0158(15) 0.0007(12) 0.0065(12) -0.0009(12)
C22 0.0090(13) 0.0217(15) 0.0136(15) 0.0052(12) 0.0011(11) -0.0025(11)
C23 0.0141(14) 0.0227(15) 0.0117(15) -0.0019(12) 0.0043(11) 0.0000(12)
C24 0.0131(14) 0.0187(15) 0.0202(16) 0.0026(13) 0.0070(12) 0.0014(12)
C25 0.0090(12) 0.0095(12) 0.0096(13) 0.0014(10) 0.0036(10) 0.0014(10)
C26 0.0220(16) 0.0301(17) 0.0200(17) 0.0023(14) 0.0143(13) -0.0014(14)
C27 0.0142(14) 0.0149(13) 0.0106(14) -0.0009(11) 0.0034(11) -0.0040(11)

loop_
_atom_type_symbol
_atom_type_description
_atom_type_scat_dispersion_real
_atom_type_scat_dispersion_imag
_atom_type_scat_source
C C 0.0033 0.0016 'International Tables Vol C Tables 4.2.6.8 and 6.1.1.4'
H H 0.0000 0.0000 'International Tables Vol C Tables 4.2.6.8 and 6.1.1.4'
Cd Cd -0.8075 1.2024 'International Tables Vol C Tables 4.2.6.8 and 6.1.1.4'
N N 0.0061 0.0033 'International Tables Vol C Tables 4.2.6.8 and 6.1.1.4'
O O 0.0106 0.0060 'International Tables Vol C Tables 4.2.6.8 and 6.1.1.4'

loop_
_geom_angle_atom_site_label_1
_geom_angle_atom_site_label_2
_geom_angle_atom_site_label_3
_geom_angle
_geom_angle_site_symmetry_1
_geom_angle_site_symmetry_3
O1 Cd1 O13 105.50(7) . 4_444
O1 Cd1 N2 114.38(8) . .
O13 Cd1 N2 87.30(8) 4_444 .
O1 Cd1 O4 79.67(7) . .
O13 Cd1 O4 174.11(7) 4_444 .
N2 Cd1 O4 87.95(7) . .
O1 Cd1 O6 91.52(7) . .
O13 Cd1 O6 92.85(7) 4_444 .
N2 Cd1 O6 153.10(8) . .
O4 Cd1 O6 89.80(7) . .
O1 Cd1 N1 159.92(8) . .
O13 Cd1 N1 94.05(7) 4_444 .
N2 Cd1 N1 70.32(8) . .
O4 Cd1 N1 81.05(7) . .
O6 Cd1 N1 82.84(8) . .
O3 Cd2 O5 116.16(7) . 4_454
O3 Cd2 N4 90.58(8) . 4_454
O5 Cd2 N4 149.80(8) 4_454 4_454
O3 Cd2 N3 157.37(8) . 4_454
O5 Cd2 N3 85.62(8) 4_454 4_454
N4 Cd2 N3 70.25(8) 4_454 4_454
O3 Cd2 O13 79.26(7) . 4_454
O5 Cd2 O13 55.48(7) 4_454 4_454
N4 Cd2 O13 150.31(7) 4_454 4_454
N3 Cd2 O13 111.36(7) 4_454 4_454
O3 Cd2 O1 88.23(7) . .
O5 Cd2 O1 79.70(7) 4_454 .
N4 Cd2 O1 87.86(7) 4_454 .
N3 Cd2 O1 102.49(7) 4_454 .
O13 Cd2 O1 119.26(6) 4_454 .
O3 Cd2 O2 84.74(7) . 1_565
O5 Cd2 O2 119.47(7) 4_454 1_565
N4 Cd2 O2 74.32(7) 4_454 1_565
N3 Cd2 O2 78.67(7) 4_454 1_565
O13 Cd2 O2 77.00(6) 4_454 1_565
O1 Cd2 O2 160.72(7) . 1_565
O3 Cd2 C8 96.76(8) . 4_454
O5 Cd2 C8 27.50(8) 4_454 4_454
N4 Cd2 C8 170.58(8) 4_454 4_454
N3 Cd2 C8 101.26(8) 4_454 4_454
O13 Cd2 C8 28.16(7) 4_454 4_454
O1 Cd2 C8 98.23(7) . 4_454
O2 Cd2 C8 100.41(7) 1_565 4_454
C14 O1 Cd1 109.50(17) . .
C14 O1 Cd2 132.13(17) . .
Cd1 O1 Cd2 118.30(8) . .
C14 O2 Cd2 134.88(18) . 1_545
C1 O3 Cd2 112.27(17) . .
C1 O4 Cd1 126.39(17) . .
C8 O5 Cd2 92.19(17) . 4_444
C17 O7 H7 109.5 . .
C2 O11 H11 109.5 . .
C8 O13 Cd1 145.55(18) . 4_454
C8 O13 Cd2 89.10(16) . 4_444
Cd1 O13 Cd2 120.15(8) 4_454 4_444
C7 N1 C3 118.1(3) . .
C7 N1 Cd1 125.0(2) . .
C3 N1 Cd1 115.33(19) . .
C12 N2 N3 108.1(2) . .
C12 N2 Cd1 115.86(18) . .
N3 N2 Cd1 134.40(17) . .
C6 N3 N2 107.7(2) . .
C6 N3 Cd2 114.68(18) . 4_444
N2 N3 Cd2 136.56(17) . 4_444
C21 N4 C5 118.5(3) . .
C21 N4 Cd2 121.9(2) . 4_444
C5 N4 Cd2 118.24(19) . 4_444
C6 N5 C12 105.9(2) . .
C6 N5 N6 123.0(2) . .
C12 N5 N6 130.7(2) . .
N5 N6 H6A 108.7 . .
N5 N6 H6B 108.7 . .
H6A N6 H6B 109.9 . .
O4 C1 O3 125.0(3) . .
O4 C1 C25 117.9(2) . .
O3 C1 C25 117.2(2) . .
O12 C2 O11 125.3(3) . .
O12 C2 C13 121.1(3) . .
O11 C2 C13 113.5(2) . .
N1 C3 C27 122.7(3) . .
N1 C3 C12 112.9(2) . .
C27 C3 C12 124.2(3) . .
C9 C4 C19 119.5(2) . .
C9 C4 C14 120.7(2) . .
C19 C4 C14 119.7(2) . .
N4 C5 C23 122.4(3) . .
N4 C5 C6 113.0(3) . .
C23 C5 C6 124.6(3) . .
N3 C6 N5 109.4(2) . .
N3 C6 C5 121.9(3) . .
N5 C6 C5 128.6(3) . .
N1 C7 C24 122.7(3) . .
N1 C7 H7A 118.6 . .
C24 C7 H7A 118.6 . .
O5 C8 O13 122.4(3) . .
O5 C8 C19 118.2(2) . .
O13 C8 C19 119.1(2) . .
O5 C8 Cd2 60.31(14) . 4_444
O13 C8 Cd2 62.74(14) . 4_444
C19 C8 Cd2 166.65(19) . 4_444
C18 C9 C4 121.3(3) . .
C18 C9 H9A 119.4 . .
C4 C9 H9A 119.4 . .
C13 C10 C25 120.8(3) 2_554 .
C13 C10 H10A 119.6 2_554 .
C25 C10 H10A 119.6 . .
O10 C11 O9 125.7(3) . .
O10 C11 C18 119.1(2) . .
O9 C11 C18 115.1(2) . .
N2 C12 N5 108.9(2) . .
N2 C12 C3 122.3(2) . .
N5 C12 C3 127.9(2) . .
C10 C13 C25 120.0(2) 2_554 .
C10 C13 C2 119.1(2) 2_554 .
C25 C13 C2 120.4(2) . .
O2 C14 O1 124.5(3) . .
O2 C14 C4 118.7(2) . .
O1 C14 C4 116.8(2) . .
C20 C15 C19 120.9(3) . .
C20 C15 H15A 119.5 . .
C19 C15 H15A 119.5 . .
C26 C16 C23 119.7(3) . .
C26 C16 H16A 120.1 . .
C23 C16 H16A 120.1 . .
O8 C17 O7 124.4(3) . .
O8 C17 C20 122.2(3) . .
O7 C17 C20 113.3(2) . .
C9 C18 C20 118.8(3) . .
C9 C18 C11 119.2(3) . .
C20 C18 C11 121.6(2) . .
C15 C19 C4 119.4(2) . .
C15 C19 C8 117.5(2) . .
C4 C19 C8 122.7(2) . .
C15 C20 C18 119.9(2) . .
C15 C20 C17 117.8(2) . .
C18 C20 C17 122.2(2) . .
N4 C21 C26 122.9(3) . .
N4 C21 H21A 118.6 . .
C26 C21 H21A 118.6 . .
C24 C22 C27 119.5(3) . .
C24 C22 H22A 120.2 . .
C27 C22 H22A 120.2 . .
C16 C23 C5 118.2(3) . .
C16 C23 H23A 120.9 . .
C5 C23 H23A 120.9 . .
C22 C24 C7 118.7(3) . .
C22 C24 H24A 120.6 . .
C7 C24 H24A 120.6 . .
C10 C25 C13 119.0(2) . .
C10 C25 C1 119.7(2) . .
C13 C25 C1 121.3(2) . .
C21 C26 C16 118.3(3) . .
C21 C26 H26A 120.9 . .
C16 C26 H26A 120.9 . .
C3 C27 C22 117.9(3) . .
C3 C27 H27A 121.0 . .
C22 C27 H27A 121.0 . .

loop_
_geom_bond_atom_site_label_1
_geom_bond_atom_site_label_2
_geom_bond_distance
_geom_bond_site_symmetry_2
Cd1 O1 2.2496(19) .
Cd1 O13 2.2868(19) 4_444
Cd1 N2 2.314(2) .
Cd1 O4 2.3176(19) .
Cd1 O6 2.354(2) .
Cd1 N1 2.410(2) .
Cd2 O3 2.293(2) .
Cd2 O5 2.339(2) 4_454
Cd2 N4 2.352(3) 4_454
Cd2 N3 2.363(2) 4_454
Cd2 O13 2.3917(19) 4_454
Cd2 O1 2.410(2) .
Cd2 O2 2.537(2) 1_565
Cd2 C8 2.690(3) 4_454
O1 C14 1.291(3) .
O2 C14 1.234(3) .
O3 C1 1.267(3) .
O4 C1 1.251(3) .
O5 C8 1.243(3) .
O7 C17 1.309(3) .
O7 H7 0.8199 .
O8 C17 1.223(3) .
O9 C11 1.263(3) .
O10 C11 1.248(4) .
O11 C2 1.305(3) .
O11 H11 0.8200 .
O12 C2 1.215(3) .
O13 C8 1.270(3) .
N1 C7 1.338(4) .
N1 C3 1.346(4) .
N2 C12 1.317(3) .
N2 N3 1.365(3) .
N3 C6 1.320(4) .
N4 C21 1.337(4) .
N4 C5 1.346(4) .
N5 C6 1.358(4) .
N5 C12 1.368(4) .
N5 N6 1.408(3) .
N6 H6A 0.8897 .
N6 H6B 0.8856 .
C1 C25 1.506(4) .
C2 C13 1.506(4) .
C3 C27 1.389(4) .
C3 C12 1.475(4) .
C4 C9 1.395(4) .
C4 C19 1.400(4) .
C4 C14 1.506(4) .
C5 C23 1.390(4) .
C5 C6 1.473(4) .
C7 C24 1.388(4) .
C7 H7A 0.9300 .
C8 C19 1.506(4) .
C9 C18 1.390(4) .
C9 H9A 0.9300 .
C10 C13 1.396(4) 2_554
C10 C25 1.399(4) .
C10 H10A 0.9300 .
C11 C18 1.511(4) .
C13 C25 1.403(4) .
C15 C20 1.390(4) .
C15 C19 1.392(4) .
C15 H15A 0.9300 .
C16 C26 1.385(5) .
C16 C23 1.387(4) .
C16 H16A 0.9300 .
C17 C20 1.494(4) .
C18 C20 1.409(4) .
C21 C26 1.384(4) .
C21 H21A 0.9300 .
C22 C24 1.373(5) .
C22 C27 1.396(4) .
C22 H22A 0.9300 .
C23 H23A 0.9300 .
C24 H24A 0.9300 .
C26 H26A 0.9300 .
C27 H27A 0.9300 .

loop_
_geom_torsion_atom_site_label_1
_geom_torsion_atom_site_label_2
_geom_torsion_atom_site_label_3
_geom_torsion_atom_site_label_4
_geom_torsion
_geom_torsion_site_symmetry_1
_geom_torsion_site_symmetry_4
C12 N2 N3 C6 -0.3(3) . .
Cd1 N2 N3 C6 164.1(2) . .
C12 N2 N3 Cd2 -167.2(2) . 4_444
Cd1 N2 N3 Cd2 -2.7(4) . 4_444
Cd1 O4 C1 O3 88.5(3) . .
Cd1 O4 C1 C25 -93.3(3) . .
Cd2 O3 C1 O4 -3.2(3) . .
Cd2 O3 C1 C25 178.52(17) . .
C7 N1 C3 C27 3.6(4) . .
Cd1 N1 C3 C27 -163.1(2) . .
C7 N1 C3 C12 -173.0(2) . .
Cd1 N1 C3 C12 20.3(3) . .
C21 N4 C5 C23 -0.9(4) . .
Cd2 N4 C5 C23 166.0(2) 4_444 .
C21 N4 C5 C6 177.3(3) . .
Cd2 N4 C5 C6 -15.9(3) 4_444 .
N2 N3 C6 N5 1.6(3) . .
Cd2 N3 C6 N5 171.67(17) 4_444 .
N2 N3 C6 C5 -174.4(2) . .
Cd2 N3 C6 C5 -4.4(3) 4_444 .
C12 N5 C6 N3 -2.2(3) . .
N6 N5 C6 N3 -176.0(2) . .
C12 N5 C6 C5 173.5(3) . .
N6 N5 C6 C5 -0.2(5) . .
N4 C5 C6 N3 13.6(4) . .
C23 C5 C6 N3 -168.3(3) . .
N4 C5 C6 N5 -161.6(3) . .
C23 C5 C6 N5 16.5(5) . .
C3 N1 C7 C24 0.8(4) . .
Cd1 N1 C7 C24 166.0(2) . .
Cd2 O5 C8 O13 9.4(3) 4_444 .
Cd2 O5 C8 C19 -164.8(2) 4_444 .
Cd1 O13 C8 O5 140.7(3) 4_454 .
Cd2 O13 C8 O5 -9.2(3) 4_444 .
Cd1 O13 C8 C19 -45.1(4) 4_454 .
Cd2 O13 C8 C19 165.0(2) 4_444 .
Cd1 O13 C8 Cd2 149.9(3) 4_454 4_444
C19 C4 C9 C18 -2.4(4) . .
C14 C4 C9 C18 174.4(3) . .
N3 N2 C12 N5 -1.1(3) . .
Cd1 N2 C12 N5 -168.75(16) . .
N3 N2 C12 C3 168.6(2) . .
Cd1 N2 C12 C3 0.9(3) . .
C6 N5 C12 N2 2.0(3) . .
N6 N5 C12 N2 175.1(3) . .
C6 N5 C12 C3 -166.9(3) . .
N6 N5 C12 C3 6.2(5) . .
N1 C3 C12 N2 -14.8(4) . .
C27 C3 C12 N2 168.6(3) . .
N1 C3 C12 N5 152.7(3) . .
C27 C3 C12 N5 -23.8(5) . .
O12 C2 C13 C10 124.4(3) . 2_554
O11 C2 C13 C10 -51.3(4) . 2_554
O12 C2 C13 C25 -46.9(4) . .
O11 C2 C13 C25 137.4(3) . .
Cd2 O2 C14 O1 98.2(3) 1_545 .
Cd2 O2 C14 C4 -80.5(3) 1_545 .
Cd1 O1 C14 O2 -32.8(3) . .
Cd2 O1 C14 O2 144.1(2) . .
Cd1 O1 C14 C4 146.0(2) . .
Cd2 O1 C14 C4 -37.2(4) . .
C9 C4 C14 O2 -58.1(4) . .
C19 C4 C14 O2 118.7(3) . .
C9 C4 C14 O1 123.1(3) . .
C19 C4 C14 O1 -60.1(3) . .
C4 C9 C18 C20 -1.1(4) . .
C4 C9 C18 C11 -174.2(2) . .
O10 C11 C18 C9 -52.7(4) . .
O9 C11 C18 C9 124.4(3) . .
O10 C11 C18 C20 134.3(3) . .
O9 C11 C18 C20 -48.5(4) . .
C20 C15 C19 C4 -2.8(4) . .
C20 C15 C19 C8 -176.2(2) . .
C9 C4 C19 C15 4.3(4) . .
C14 C4 C19 C15 -172.5(2) . .
C9 C4 C19 C8 177.4(2) . .
C14 C4 C19 C8 0.5(4) . .
O5 C8 C19 C15 132.4(3) . .
O13 C8 C19 C15 -42.1(4) . .
Cd2 C8 C19 C15 52.4(9) 4_444 .
O5 C8 C19 C4 -40.8(4) . .
O13 C8 C19 C4 144.8(3) . .
Cd2 C8 C19 C4 -120.8(8) 4_444 .
C19 C15 C20 C18 -0.7(4) . .
C19 C15 C20 C17 -175.9(3) . .
C9 C18 C20 C15 2.6(4) . .
C11 C18 C20 C15 175.6(2) . .
C9 C18 C20 C17 177.6(3) . .
C11 C18 C20 C17 -9.5(4) . .
O8 C17 C20 C15 137.6(3) . .
O7 C17 C20 C15 -38.7(4) . .
O8 C17 C20 C18 -37.5(4) . .
O7 C17 C20 C18 146.2(3) . .
C5 N4 C21 C26 -0.1(4) . .
Cd2 N4 C21 C26 -166.5(2) 4_444 .
C26 C16 C23 C5 -0.7(5) . .
N4 C5 C23 C16 1.3(4) . .
C6 C5 C23 C16 -176.7(3) . .
C27 C22 C24 C7 3.6(5) . .
N1 C7 C24 C22 -4.3(5) . .
C13 C10 C25 C13 1.2(4) 2_554 .
C13 C10 C25 C1 -178.3(2) 2_554 .
C10 C13 C25 C10 -5.6(4) 2_554 .
C2 C13 C25 C10 165.7(3) . .
C10 C13 C25 C1 173.9(3) 2_554 .
C2 C13 C25 C1 -14.8(4) . .
O4 C1 C25 C10 -33.6(4) . .
O3 C1 C25 C10 144.7(3) . .
O4 C1 C25 C13 146.9(3) . .
O3 C1 C25 C13 -34.7(4) . .
N4 C21 C26 C16 0.7(5) . .
C23 C16 C26 C21 -0.2(5) . .
N1 C3 C27 C22 -4.1(4) . .
C12 C3 C27 C22 172.1(3) . .
C24 C22 C27 C3 0.4(4) . .
